data_2202196
loop_
_publ_author_name
'Li,  Qing-Xiang'
'Li,  Yi-Zhi'
'Luo,  Qin-Hui'

_publ_section_title
;
 [1-(Benzimidazol-2-ylmethyl)-1,4,7-triazacyclononane]chlorocopper(II)
 perchlorate
;
_journal_issue 1
_journal_name_full 'Acta Crystallographica Section E'
_journal_page_first m23
_journal_page_last m25
_journal_paper_doi 10.1107/S1600536802022183
_journal_volume 59
_journal_year 2003
_chemical_formula_iupac '[Cu Cl (C14 H21 N5)] Cl O4'
_chemical_formula_moiety 'C14 H21 Cl Cu N5 1+, Cl O4 1-'
_chemical_formula_sum 'C14 H21 Cl2 Cu N5 O4'
_chemical_formula_weight 457.80
_chemical_name_systematic
;
[1-(benzimidazol-2-ylmethyl)-1,4,7-triazacyclononane]chlorocopper(II)
perchlorate
;
_space_group_IT_number 14
_symmetry_cell_setting monoclinic
_symmetry_space_group_name_Hall '-P 2yn'
_symmetry_space_group_name_H-M 'P 1 21/n 1'
_atom_sites_solution_hydrogens geom
_atom_sites_solution_primary direct
_atom_sites_solution_secondary difmap
_cell_angle_alpha 90.00
_cell_angle_beta 99.56(2)
_cell_angle_gamma 90.00
_cell_formula_units_Z 4
_cell_length_a 10.3360(10)
_cell_length_b 13.4280(10)
_cell_length_c 13.0510(10)
_cell_measurement_reflns_used 3169
_cell_measurement_temperature 293(2)
_cell_measurement_theta_max 25.11
_cell_measurement_theta_min 2.19
_cell_volume 1786.2(3)
_computing_cell_refinement SMART
_computing_data_collection 'SMART (Bruker, 2000)'
_computing_data_reduction 'SAINT (Bruker, 2000)'
_computing_molecular_graphics SHELXTL
_computing_publication_material SHELXTL
_computing_structure_refinement SHELXTL
_computing_structure_solution 'SHELXTL (Bruker, 2000)'
_diffrn_ambient_temperature 293(2)
_diffrn_measured_fraction_theta_full 0.997
_diffrn_measured_fraction_theta_max 0.997
_diffrn_measurement_device_type 'Bruker APEX CCD area-detector'
_diffrn_measurement_method '\f and \w'
_diffrn_radiation_monochromator graphite
_diffrn_radiation_source 'sealed tube'
_diffrn_radiation_type MoK\a
_diffrn_radiation_wavelength 0.71073
_diffrn_reflns_av_R_equivalents 0.0556
_diffrn_reflns_av_sigmaI/netI 0.0500
_diffrn_reflns_limit_h_max 12
_diffrn_reflns_limit_h_min -11
_diffrn_reflns_limit_k_max 16
_diffrn_reflns_limit_k_min -13
_diffrn_reflns_limit_l_max 15
_diffrn_reflns_limit_l_min -14
_diffrn_reflns_number 9413
_diffrn_reflns_theta_full 25.53
_diffrn_reflns_theta_max 25.53
_diffrn_reflns_theta_min 2.19
_exptl_absorpt_coefficient_mu 1.554
_exptl_absorpt_correction_T_max 0.733
_exptl_absorpt_correction_T_min 0.696
_exptl_absorpt_correction_type multi-scan
_exptl_absorpt_process_details '(SADABS; Bruker, 2000)'
_exptl_crystal_colour blue
_exptl_crystal_density_diffrn 1.702
_exptl_crystal_density_method 'not measured'
_exptl_crystal_description block
_exptl_crystal_F_000 940
_exptl_crystal_size_max 0.3
_exptl_crystal_size_mid 0.2
_exptl_crystal_size_min 0.2
_refine_diff_density_max 0.387
_refine_diff_density_min -0.375
_refine_ls_extinction_method none
_refine_ls_goodness_of_fit_ref 1.093
_refine_ls_hydrogen_treatment constr
_refine_ls_matrix_type full
_refine_ls_number_parameters 235
_refine_ls_number_reflns 3334
_refine_ls_number_restraints 0
_refine_ls_restrained_S_all 1.093
_refine_ls_R_factor_all 0.0472
_refine_ls_R_factor_gt 0.0355
_refine_ls_shift/su_max <0.001
_refine_ls_shift/su_mean 0.000
_refine_ls_structure_factor_coef Fsqd
_refine_ls_weighting_details 'calc w = 1/[\s^2^(Fo^2^)+(0.02P)^2^] where P = (Fo^2^+2Fc^2^)/3'
_refine_ls_weighting_scheme calc
_refine_ls_wR_factor_gt 0.0662
_refine_ls_wR_factor_ref 0.0686
_reflns_number_gt 2636
_reflns_number_total 3334
_reflns_threshold_expression I>2\s(I)
_cod_data_source_file wn6129.cif
_cod_data_source_block I
_cod_depositor_comments
;
The following automatic conversions were performed:
'_symmetry_cell_setting' value 'Monoclinic' changed to 'monoclinic'
according to '/home/saulius/struct/CIF-dictionaries/cif_core.dic'
dictionary named 'cif_core.dic' version 2.4.1 from 2010-06-29.

Automatic conversion script
Id: cif_fix_enum 1527 2010-12-29 10:47:43Z saulius 

The following automatic conversions were performed:

'_symmetry_cell_setting' value 'Monoclinic' changed to 'monoclinic'
according to /home/saulius/struct/CIF-dictionaries/cif_core.dic
dictionary named 'cif_core.dic' version 2.4.1 from 2010-06-29.

Automatic conversion script
Id: cif_fix_values 1715 2011-07-08 13:25:40Z adriana 
;
_cod_original_sg_symbol_H-M 'P 21/n'
_cod_database_code 2202196
_cod_database_fobs_code 2202196

loop_
_symmetry_equiv_pos_as_xyz
'x, y, z'
'-x+1/2, y+1/2, -z+1/2'
'-x, -y, -z'
'x-1/2, -y-1/2, z-1/2'

loop_
_atom_site_label
_atom_site_fract_x
_atom_site_fract_y
_atom_site_fract_z
_atom_site_U_iso_or_equiv
_atom_site_adp_type
_atom_site_calc_flag
_atom_site_refinement_flags
_atom_site_occupancy
_atom_site_disorder_assembly
_atom_site_disorder_group
_atom_site_type_symbol
Cu1 0.23747(3) 0.13246(2) 0.06117(2) 0.03019(11) Uani d . 1 . . Cu
C1 0.1721(3) 0.2367(2) -0.1315(2) 0.0371(7) Uani d . 1 . . C
H1A 0.1686 0.1755 -0.1713 0.044 Uiso calc R 1 . . H
H1B 0.1772 0.2920 -0.1785 0.044 Uiso calc R 1 . . H
C2 0.0489(3) 0.2463(2) -0.0828(2) 0.0423(7) Uani d . 1 . . C
H2A 0.0391 0.3148 -0.0618 0.051 Uiso calc R 1 . . H
H2B -0.0272 0.2290 -0.1338 0.051 Uiso calc R 1 . . H
C3 0.0126(3) 0.2279(2) 0.1007(2) 0.0435(7) Uani d . 1 . . C
H3A 0.0031 0.1775 0.1522 0.052 Uiso calc R 1 . . H
H3B -0.0719 0.2596 0.0797 0.052 Uiso calc R 1 . . H
C4 0.1122(3) 0.3046(2) 0.1475(2) 0.0417(7) Uani d . 1 . . C
H4A 0.1062 0.3628 0.1030 0.050 Uiso calc R 1 . . H
H4B 0.0933 0.3252 0.2148 0.050 Uiso calc R 1 . . H
C5 0.3439(3) 0.32758(19) 0.1218(2) 0.0369(7) Uani d . 1 . . C
H5A 0.4311 0.3004 0.1436 0.044 Uiso calc R 1 . . H
H5B 0.3415 0.3936 0.1516 0.044 Uiso calc R 1 . . H
C6 0.3151(3) 0.33456(18) 0.0034(2) 0.0352(7) Uani d . 1 . . C
H6A 0.2394 0.3772 -0.0166 0.042 Uiso calc R 1 . . H
H6B 0.3892 0.3658 -0.0207 0.042 Uiso calc R 1 . . H
C7 0.4076(2) 0.19580(19) -0.08532(19) 0.0319(6) Uani d . 1 . . C
H7A 0.4586 0.2494 -0.1087 0.038 Uiso calc R 1 . . H
H7B 0.3827 0.1499 -0.1426 0.038 Uiso calc R 1 . . H
C8 0.4861(2) 0.14320(17) 0.0048(2) 0.0291(6) Uani d . 1 . . C
C9 0.6456(3) 0.07650(18) 0.1162(2) 0.0307(6) Uani d . 1 . . C
C10 0.7629(3) 0.04328(19) 0.1738(2) 0.0387(7) Uani d . 1 . . C
H10 0.8421 0.0494 0.1494 0.046 Uiso calc R 1 . . H
C11 0.7562(3) 0.0011(2) 0.2684(2) 0.0393(7) Uani d . 1 . . C
H11 0.8329 -0.0215 0.3092 0.047 Uiso calc R 1 . . H
C12 0.6370(3) -0.00916(19) 0.3053(2) 0.0374(7) Uani d . 1 . . C
H12 0.6367 -0.0381 0.3700 0.045 Uiso calc R 1 . . H
C13 0.5205(3) 0.02273(18) 0.2478(2) 0.0333(6) Uani d . 1 . . C
H13 0.4414 0.0152 0.2721 0.040 Uiso calc R 1 . . H
C14 0.5255(2) 0.06622(17) 0.1528(2) 0.0275(6) Uani d . 1 . . C
Cl1 0.19564(7) 0.12846(5) 0.42264(5) 0.03870(18) Uani d . 1 . . Cl
Cl2 0.17144(7) -0.02020(5) 0.10957(6) 0.04058(19) Uani d . 1 . . Cl
N1 0.2891(2) 0.23624(14) -0.04973(15) 0.0289(5) Uani d . 1 . . N
N2 0.0552(2) 0.18025(16) 0.00899(17) 0.0375(6) Uani d . 1 . . N
H2C 0.0032 0.1263 -0.0096 0.045 Uiso calc R 1 . . H
N3 0.2460(2) 0.26316(15) 0.15981(16) 0.0327(5) Uani d . 1 . . N
H3C 0.2743 0.2460 0.2273 0.039 Uiso calc R 1 . . H
N4 0.4272(2) 0.10768(14) 0.07971(16) 0.0276(5) Uani d . 1 . . N
N5 0.6146(2) 0.12552(14) 0.02192(16) 0.0321(5) Uani d . 1 . . N
H5C 0.6689 0.1417 -0.0185 0.039 Uiso calc R 1 . . H
O1 0.0874(2) 0.09044(18) 0.3521(2) 0.0821(8) Uani d . 1 . . O
O2 0.2275(2) 0.22619(14) 0.38811(16) 0.0527(6) Uani d . 1 . . O
O3 0.3077(2) 0.06580(15) 0.42705(18) 0.0605(6) Uani d . 1 . . O
O4 0.1611(2) 0.13810(16) 0.52315(16) 0.0654(7) Uani d . 1 . . O

loop_
_atom_site_aniso_label
_atom_site_aniso_U_11
_atom_site_aniso_U_22
_atom_site_aniso_U_33
_atom_site_aniso_U_12
_atom_site_aniso_U_13
_atom_site_aniso_U_23
Cu1 0.02534(19) 0.02599(18) 0.0389(2) -0.00025(14) 0.00432(14) 0.00384(15)
C1 0.0405(17) 0.0346(15) 0.0329(16) 0.0049(13) -0.0034(13) 0.0030(13)
C2 0.0339(17) 0.0436(17) 0.0457(18) 0.0061(13) -0.0038(14) 0.0051(14)
C3 0.0289(16) 0.0483(18) 0.055(2) 0.0097(14) 0.0135(14) 0.0102(15)
C4 0.0462(19) 0.0384(17) 0.0430(18) 0.0112(14) 0.0147(15) 0.0017(14)
C5 0.0412(18) 0.0279(14) 0.0404(17) -0.0030(12) 0.0031(14) -0.0017(13)
C6 0.0409(17) 0.0238(14) 0.0413(17) -0.0020(12) 0.0084(14) 0.0004(12)
C7 0.0326(16) 0.0349(15) 0.0288(15) -0.0007(12) 0.0067(12) 0.0016(12)
C8 0.0295(15) 0.0260(14) 0.0317(15) 0.0004(12) 0.0046(12) -0.0013(12)
C9 0.0331(16) 0.0252(14) 0.0332(16) -0.0017(12) 0.0040(13) 0.0011(12)
C10 0.0272(16) 0.0378(16) 0.0510(19) -0.0004(13) 0.0061(14) 0.0023(14)
C11 0.0363(17) 0.0347(16) 0.0425(18) 0.0038(13) -0.0070(14) 0.0005(14)
C12 0.0472(19) 0.0306(15) 0.0320(16) 0.0009(13) -0.0002(14) 0.0048(12)
C13 0.0352(16) 0.0289(14) 0.0363(16) -0.0009(12) 0.0072(13) 0.0010(12)
C14 0.0290(15) 0.0205(13) 0.0329(16) -0.0006(11) 0.0051(12) 0.0003(11)
Cl1 0.0373(4) 0.0345(4) 0.0447(4) 0.0033(3) 0.0078(3) 0.0027(3)
Cl2 0.0387(4) 0.0314(4) 0.0523(5) -0.0053(3) 0.0092(3) 0.0065(3)
N1 0.0284(12) 0.0263(11) 0.0314(12) 0.0012(9) 0.0036(10) 0.0046(10)
N2 0.0262(13) 0.0359(13) 0.0489(15) -0.0019(10) 0.0014(11) 0.0042(11)
N3 0.0373(14) 0.0304(12) 0.0302(13) 0.0007(10) 0.0052(10) 0.0006(10)
N4 0.0274(12) 0.0256(11) 0.0302(12) -0.0015(9) 0.0065(10) 0.0025(9)
N5 0.0283(13) 0.0351(13) 0.0351(13) -0.0005(10) 0.0118(10) 0.0053(10)
O1 0.0628(17) 0.0709(16) 0.103(2) -0.0015(13) -0.0152(15) -0.0297(15)
O2 0.0663(15) 0.0397(12) 0.0589(14) 0.0049(10) 0.0302(12) 0.0092(10)
O3 0.0528(14) 0.0521(13) 0.0802(17) 0.0189(11) 0.0221(13) 0.0082(12)
O4 0.0733(17) 0.0779(17) 0.0516(15) 0.0238(13) 0.0299(13) 0.0254(12)

loop_
_atom_type_symbol
_atom_type_description
_atom_type_scat_dispersion_real
_atom_type_scat_dispersion_imag
_atom_type_scat_source
C C 0.0033 0.0016 'International Tables Vol C Tables 4.2.6.8 and 6.1.1.4'
H H 0.0000 0.0000 'International Tables Vol C Tables 4.2.6.8 and 6.1.1.4'
N N 0.0061 0.0033 'International Tables Vol C Tables 4.2.6.8 and 6.1.1.4'
Cl Cl 0.1484 0.1585 'International Tables Vol C Tables 4.2.6.8 and 6.1.1.4'
O O 0.0106 0.0060 'International Tables Vol C Tables 4.2.6.8 and 6.1.1.4'
Cu Cu 0.3201 1.2651 'International Tables Vol C Tables 4.2.6.8 and 6.1.1.4'

loop_
_geom_angle_atom_site_label_1
_geom_angle_atom_site_label_2
_geom_angle_atom_site_label_3
_geom_angle
N4 Cu1 N2 164.01(9)
N4 Cu1 N1 80.64(8)
N2 Cu1 N1 83.55(8)
N4 Cu1 N3 97.04(8)
N2 Cu1 N3 83.43(9)
N1 Cu1 N3 83.37(8)
N4 Cu1 Cl2 98.75(6)
N2 Cu1 Cl2 94.26(7)
N1 Cu1 Cl2 153.09(6)
N3 Cu1 Cl2 123.14(6)
N1 C1 C2 110.0(2)
N1 C1 H1A 109.7
C2 C1 H1A 109.7
N1 C1 H1B 109.7
C2 C1 H1B 109.7
H1A C1 H1B 108.2
N2 C2 C1 111.1(2)
N2 C2 H2A 109.4
C1 C2 H2A 109.4
N2 C2 H2B 109.4
C1 C2 H2B 109.4
H2A C2 H2B 108.0
N2 C3 C4 110.3(2)
N2 C3 H3A 109.6
C4 C3 H3A 109.6
N2 C3 H3B 109.6
C4 C3 H3B 109.6
H3A C3 H3B 108.1
N3 C4 C3 110.5(2)
N3 C4 H4A 109.6
C3 C4 H4A 109.6
N3 C4 H4B 109.6
C3 C4 H4B 109.6
H4A C4 H4B 108.1
N3 C5 C6 110.3(2)
N3 C5 H5A 109.6
C6 C5 H5A 109.6
N3 C5 H5B 109.6
C6 C5 H5B 109.6
H5A C5 H5B 108.1
N1 C6 C5 113.9(2)
N1 C6 H6A 108.8
C5 C6 H6A 108.8
N1 C6 H6B 108.8
C5 C6 H6B 108.8
H6A C6 H6B 107.7
N1 C7 C8 107.21(19)
N1 C7 H7A 110.3
C8 C7 H7A 110.3
N1 C7 H7B 110.3
C8 C7 H7B 110.3
H7A C7 H7B 108.5
N4 C8 N5 112.3(2)
N4 C8 C7 119.8(2)
N5 C8 C7 127.9(2)
C10 C9 N5 133.2(2)
C10 C9 C14 121.6(2)
N5 C9 C14 105.2(2)
C11 C10 C9 116.7(3)
C11 C10 H10 121.6
C9 C10 H10 121.6
C10 C11 C12 122.0(3)
C10 C11 H11 119.0
C12 C11 H11 119.0
C13 C12 C11 121.4(3)
C13 C12 H12 119.3
C11 C12 H12 119.3
C12 C13 C14 117.5(3)
C12 C13 H13 121.3
C14 C13 H13 121.3
C13 C14 N4 130.9(2)
C13 C14 C9 120.9(2)
N4 C14 C9 108.2(2)
O4 Cl1 O1 109.83(16)
O4 Cl1 O3 110.08(14)
O1 Cl1 O3 111.18(15)
O4 Cl1 O2 108.10(13)
O1 Cl1 O2 108.70(15)
O3 Cl1 O2 108.88(13)
C1 N1 C7 113.32(19)
C1 N1 C6 113.2(2)
C7 N1 C6 112.0(2)
C1 N1 Cu1 103.02(15)
C7 N1 Cu1 106.57(14)
C6 N1 Cu1 107.90(15)
C2 N2 C3 114.4(2)
C2 N2 Cu1 112.28(16)
C3 N2 Cu1 104.60(16)
C2 N2 H2C 108.4
C3 N2 H2C 108.4
Cu1 N2 H2C 108.4
C4 N3 C5 115.1(2)
C4 N3 Cu1 107.21(16)
C5 N3 Cu1 103.69(14)
C4 N3 H3C 110.2
C5 N3 H3C 110.2
Cu1 N3 H3C 110.2
C8 N4 C14 106.2(2)
C8 N4 Cu1 114.84(17)
C14 N4 Cu1 138.90(17)
C8 N5 C9 108.1(2)
C8 N5 H5C 126.0
C9 N5 H5C 126.0

loop_
_geom_bond_atom_site_label_1
_geom_bond_atom_site_label_2
_geom_bond_site_symmetry_2
_geom_bond_distance
_geom_bond_publ_flag
Cu1 N4 . 1.964(2) ?
Cu1 N2 . 2.000(2) ?
Cu1 N1 . 2.1398(19) ?
Cu1 N3 . 2.170(2) ?
Cu1 Cl2 . 2.2827(7) ?
C1 N1 . 1.475(3) ?
C1 C2 . 1.520(4) ?
C1 H1A . 0.9700 ?
C1 H1B . 0.9700 ?
C2 N2 . 1.483(3) ?
C2 H2A . 0.9700 ?
C2 H2B . 0.9700 ?
C3 N2 . 1.486(3) ?
C3 C4 . 1.512(4) ?
C3 H3A . 0.9700 ?
C3 H3B . 0.9700 ?
C4 N3 . 1.475(3) ?
C4 H4A . 0.9700 ?
C4 H4B . 0.9700 ?
C5 N3 . 1.479(3) ?
C5 C6 . 1.527(4) ?
C5 H5A . 0.9700 ?
C5 H5B . 0.9700 ?
C6 N1 . 1.495(3) ?
C6 H6A . 0.9700 ?
C6 H6B . 0.9700 ?
C7 N1 . 1.483(3) ?
C7 C8 . 1.491(3) ?
C7 H7A . 0.9700 ?
C7 H7B . 0.9700 ?
C8 N4 . 1.323(3) ?
C8 N5 . 1.331(3) ?
C9 C10 . 1.390(4) ?
C9 N5 . 1.385(3) ?
C9 C14 . 1.408(3) ?
C10 C11 . 1.370(4) ?
C10 H10 . 0.9300 ?
C11 C12 . 1.402(4) ?
C11 H11 . 0.9300 ?
C12 C13 . 1.378(4) ?
C12 H12 . 0.9300 ?
C13 C14 . 1.379(3) ?
C13 H13 . 0.9300 ?
C14 N4 . 1.389(3) ?
Cl1 O4 . 1.422(2) ?
Cl1 O1 . 1.420(2) ?
Cl1 O3 . 1.425(2) ?
Cl1 O2 . 1.4433(19) ?
N2 H2C . 0.9100 ?
N3 H3C . 0.9100 ?
N5 H5C . 0.8600 ?

loop_
_geom_hbond_atom_site_label_D
_geom_hbond_atom_site_label_H
_geom_hbond_atom_site_label_A
_geom_hbond_site_symmetry_A
_geom_hbond_distance_DH
_geom_hbond_distance_HA
_geom_hbond_distance_DA
_geom_hbond_angle_DHA
N2 H2C Cl2 3_555 0.91 2.49 3.361(2) 160
N3 H3C O2 1_555 0.91 2.25 3.058(3) 148
N5 H5C O2 4_665 0.86 2.29 3.009(3) 141
N5 H5C Cl2 3_655 0.86 2.73 3.331(2) 128

loop_
_geom_torsion_atom_site_label_1
_geom_torsion_atom_site_label_2
_geom_torsion_atom_site_label_3
_geom_torsion_atom_site_label_4
_geom_torsion
N1 C1 C2 N2 -44.1(3)
N2 C3 C4 N3 -47.5(3)
N3 C5 C6 N1 -47.3(3)
N1 C7 C8 N4 25.0(3)
N1 C7 C8 N5 -155.1(2)
N5 C9 C10 C11 176.9(3)
C14 C9 C10 C11 -0.7(4)
C9 C10 C11 C12 0.5(4)
C10 C11 C12 C13 0.2(4)
C11 C12 C13 C14 -0.7(4)
C12 C13 C14 N4 -177.9(2)
C12 C13 C14 C9 0.6(4)
C10 C9 C14 C13 0.1(4)
N5 C9 C14 C13 -178.0(2)
C10 C9 C14 N4 178.9(2)
N5 C9 C14 N4 0.8(3)
C2 C1 N1 C7 161.7(2)
C2 C1 N1 C6 -69.3(3)
C2 C1 N1 Cu1 47.0(2)
C8 C7 N1 C1 -146.3(2)
C8 C7 N1 C6 84.1(2)
C8 C7 N1 Cu1 -33.7(2)
C5 C6 N1 C1 132.9(2)
C5 C6 N1 C7 -97.5(3)
C5 C6 N1 Cu1 19.5(3)
N4 Cu1 N1 C1 147.32(16)
N2 Cu1 N1 C1 -30.29(15)
N3 Cu1 N1 C1 -114.39(16)
Cl2 Cu1 N1 C1 56.4(2)
N4 Cu1 N1 C7 27.79(15)
N2 Cu1 N1 C7 -149.81(16)
N3 Cu1 N1 C7 126.09(16)
Cl2 Cu1 N1 C7 -63.1(2)
N4 Cu1 N1 C6 -92.67(16)
N2 Cu1 N1 C6 89.72(16)
N3 Cu1 N1 C6 5.62(16)
Cl2 Cu1 N1 C6 176.42(12)
C1 C2 N2 C3 135.4(2)
C1 C2 N2 Cu1 16.4(3)
C4 C3 N2 C2 -70.3(3)
C4 C3 N2 Cu1 53.0(2)
N4 Cu1 N2 C2 -0.7(4)
N1 Cu1 N2 C2 7.89(17)
N3 Cu1 N2 C2 91.92(18)
Cl2 Cu1 N2 C2 -145.17(17)
N4 Cu1 N2 C3 -125.4(3)
N1 Cu1 N2 C3 -116.76(17)
N3 Cu1 N2 C3 -32.74(16)
Cl2 Cu1 N2 C3 90.17(16)
C3 C4 N3 C5 132.4(2)
C3 C4 N3 Cu1 17.7(3)
C6 C5 N3 C4 -69.2(3)
C6 C5 N3 Cu1 47.6(2)
N4 Cu1 N3 C4 172.69(16)
N2 Cu1 N3 C4 8.78(16)
N1 Cu1 N3 C4 93.02(16)
Cl2 Cu1 N3 C4 -82.02(16)
N4 Cu1 N3 C5 50.46(16)
N2 Cu1 N3 C5 -113.44(16)
N1 Cu1 N3 C5 -29.20(16)
Cl2 Cu1 N3 C5 155.75(13)
N5 C8 N4 C14 1.9(3)
C7 C8 N4 C14 -178.3(2)
N5 C8 N4 Cu1 179.17(16)
C7 C8 N4 Cu1 -0.9(3)
C13 C14 N4 C8 177.0(3)
C9 C14 N4 C8 -1.6(3)
C13 C14 N4 Cu1 0.7(4)
C9 C14 N4 Cu1 -177.86(18)
N2 Cu1 N4 C8 -6.7(4)
N1 Cu1 N4 C8 -15.41(17)
N3 Cu1 N4 C8 -97.46(18)
Cl2 Cu1 N4 C8 137.34(16)
N2 Cu1 N4 C14 169.3(3)
N1 Cu1 N4 C14 160.7(3)
N3 Cu1 N4 C14 78.6(2)
Cl2 Cu1 N4 C14 -46.6(2)
N4 C8 N5 C9 -1.4(3)
C7 C8 N5 C9 178.7(2)
C10 C9 N5 C8 -177.5(3)
C14 C9 N5 C8 0.3(3)
